data_7003922
loop_
_publ_author_name
'Ye, Jiansheng'
'Chen, Wanzhi'
'Wang, Daqi'

_publ_section_title
;
 Synthesis, structural characterization, and catalytic behaviour in
 Heck coupling of palladium(ii) complexes containing
 pyrimidine-functionalized N-heterocyclic carbenes
;
_journal_issue 30
_journal_name_full 'Dalton Transactions'
_journal_page_first 4015
_journal_page_last 4022
_journal_paper_doi 10.1039/b801264d
_journal_year 2008
_chemical_formula_sum 'C24 H31 F12 N9 P2 Pd'
_chemical_formula_weight 841.94
_chemical_name_systematic
;
?
;
_space_group_IT_number 14
_symmetry_cell_setting monoclinic
_symmetry_space_group_name_Hall '-P 2ybc'
_symmetry_space_group_name_H-M 'P 1 21/c 1'
_atom_sites_solution_hydrogens geom
_atom_sites_solution_primary direct
_atom_sites_solution_secondary difmap
_audit_creation_method SHELXL-97
_cell_angle_alpha 90.00
_cell_angle_beta 101.008(2)
_cell_angle_gamma 90.00
_cell_formula_units_Z 4
_cell_length_a 9.4669(10)
_cell_length_b 24.487(2)
_cell_length_c 14.7736(16)
_cell_measurement_temperature 298(2)
_cell_volume 3361.7(6)
_computing_cell_refinement 'Bruker XSCANS'
_computing_data_collection 'Bruker XSCANS'
_computing_data_reduction 'Bruker SHELXTL'
_computing_molecular_graphics 'Bruker SHELXTL'
_computing_publication_material 'Bruker SHELXTL'
_computing_structure_refinement 'SHELXL-97 (Sheldrick, 1997)'
_computing_structure_solution 'SHELXS-97 (Sheldrick, 1990)'
_diffrn_ambient_temperature 298(2)
_diffrn_measured_fraction_theta_full 0.996
_diffrn_measured_fraction_theta_max 0.996
_diffrn_measurement_device_type 'Bruker P4'
_diffrn_measurement_method '\w scans'
_diffrn_radiation_monochromator graphite
_diffrn_radiation_source 'fine-focus sealed tube'
_diffrn_radiation_type MoK\a
_diffrn_radiation_wavelength 0.71073
_diffrn_reflns_av_R_equivalents 0.0359
_diffrn_reflns_av_sigmaI/netI 0.0432
_diffrn_reflns_limit_h_max 11
_diffrn_reflns_limit_h_min -10
_diffrn_reflns_limit_k_max 25
_diffrn_reflns_limit_k_min -29
_diffrn_reflns_limit_l_max 15
_diffrn_reflns_limit_l_min -17
_diffrn_reflns_number 16800
_diffrn_reflns_theta_full 25.05
_diffrn_reflns_theta_max 25.05
_diffrn_reflns_theta_min 1.63
_exptl_absorpt_coefficient_mu 0.746
_exptl_absorpt_correction_T_max 0.9158
_exptl_absorpt_correction_T_min 0.7855
_exptl_absorpt_correction_type multi-scan
_exptl_absorpt_process_details Sadabs
_exptl_crystal_colour pale-yellow
_exptl_crystal_density_diffrn 1.664
_exptl_crystal_density_method 'not measured'
_exptl_crystal_description Plate
_exptl_crystal_F_000 1688
_exptl_crystal_size_max 0.34
_exptl_crystal_size_mid 0.28
_exptl_crystal_size_min 0.12
_refine_diff_density_max 0.989
_refine_diff_density_min -0.738
_refine_diff_density_rms 0.097
_refine_ls_extinction_method none
_refine_ls_goodness_of_fit_ref 1.085
_refine_ls_hydrogen_treatment constr
_refine_ls_matrix_type full
_refine_ls_number_parameters 436
_refine_ls_number_reflns 5928
_refine_ls_number_restraints 6
_refine_ls_restrained_S_all 1.109
_refine_ls_R_factor_all 0.0895
_refine_ls_R_factor_gt 0.0615
_refine_ls_shift/su_max 0.002
_refine_ls_shift/su_mean 0.000
_refine_ls_structure_factor_coef Fsqd
_refine_ls_weighting_details 'calc w=1/[\s^2^(Fo^2^)+(0.0760P)^2^+9.6850P] where P=(Fo^2^+2Fc^2^)/3'
_refine_ls_weighting_scheme calc
_refine_ls_wR_factor_gt 0.1547
_refine_ls_wR_factor_ref 0.1787
_reflns_number_gt 4257
_reflns_number_total 5928
_reflns_threshold_expression >2sigma(I)
_cod_data_source_file b801264d.txt
_cod_data_source_block 071115b
_cod_depositor_comments
;
The following automatic conversions were performed:
'_symmetry_cell_setting' value 'Monoclinic' changed to 'monoclinic'
according to '/home/saulius/struct/CIF-dictionaries/cif_core.dic'
dictionary named 'cif_core.dic' version 2.4.1 from
2010-06-29.

'_exptl_absorpt_correction_type' value 'Multi-scan' changed
to 'multi-scan' according to
'/home/saulius/struct/CIF-dictionaries/cif_core.dic' dictionary named
'cif_core.dic' version 2.4.1 from 2010-06-29.

Automatic conversion script
Id: cif_fix_enum 1527 2010-12-29 10:47:43Z saulius 
;
_cod_original_sg_symbol_H-M P2(1)/c
_cod_database_code 7003922

loop_
_symmetry_equiv_pos_as_xyz
'x, y, z'
'-x, y+1/2, -z+1/2'
'-x, -y, -z'
'x, -y-1/2, z-1/2'

loop_
_atom_site_label
_atom_site_type_symbol
_atom_site_fract_x
_atom_site_fract_y
_atom_site_fract_z
_atom_site_U_iso_or_equiv
_atom_site_adp_type
_atom_site_occupancy
_atom_site_symmetry_multiplicity
_atom_site_calc_flag
_atom_site_refinement_flags
_atom_site_disorder_assembly
_atom_site_disorder_group
Pd1 Pd 0.34278(6) 0.18194(2) 0.78748(3) 0.0482(2) Uani 1 1 d . . .
N1 N 0.2804(6) 0.1408(2) 0.8961(3) 0.0469(12) Uani 1 1 d . . .
N2 N 0.4991(6) 0.1016(2) 0.8987(4) 0.0553(14) Uani 1 1 d . . .
N3 N 0.6393(7) 0.1216(2) 0.8061(4) 0.0625(16) Uani 1 1 d . . .
N4 N 0.2144(7) 0.1327(3) 0.6242(4) 0.0687(17) Uani 1 1 d . . .
N5 N 0.2540(9) 0.1478(3) 0.4722(4) 0.082(2) Uani 1 1 d . . .
N6 N 0.3573(6) 0.2037(3) 0.5918(4) 0.0584(15) Uani 1 1 d . . .
N7 N 0.4849(7) 0.2622(3) 0.6777(4) 0.0643(16) Uani 1 1 d . . .
N8 N 0.1745(7) 0.2361(2) 0.7704(4) 0.0573(15) Uani 1 1 d . . .
N9 N 0.3631(8) 0.0704(2) 1.0043(4) 0.0676(17) Uani 1 1 d . . .
C1 C 0.5129(7) 0.1338(3) 0.8242(5) 0.0515(16) Uani 1 1 d . . .
C2 C 0.7085(9) 0.0823(3) 0.8675(6) 0.078(2) Uani 1 1 d . . .
H7 H 0.7993 0.0675 0.8683 0.094 Uiso 1 1 calc R . .
C3 C 0.6206(9) 0.0699(3) 0.9244(6) 0.072(2) Uani 1 1 d . . .
H8 H 0.6375 0.0448 0.9724 0.086 Uiso 1 1 calc R . .
C4 C 0.3758(8) 0.1034(3) 0.9361(4) 0.0510(16) Uani 1 1 d . . .
C5 C 0.2396(11) 0.0751(3) 1.0339(5) 0.074(2) Uani 1 1 d . . .
H3 H 0.2241 0.0522 1.0813 0.089 Uiso 1 1 calc R . .
C6 C 0.1345(10) 0.1114(3) 0.9992(5) 0.069(2) Uani 1 1 d . . .
H4 H 0.0499 0.1137 1.0222 0.083 Uiso 1 1 calc R . .
C7 C 0.1586(9) 0.1445(3) 0.9285(5) 0.0606(18) Uani 1 1 d . . .
H5 H 0.0891 0.1699 0.9030 0.073 Uiso 1 1 calc R . .
C8 C 0.7039(10) 0.1438(4) 0.7324(7) 0.090(3) Uani 1 1 d D . .
H8A H 0.6369 0.1703 0.6993 0.108 Uiso 1 1 calc R . .
H8B H 0.7893 0.1639 0.7609 0.108 Uiso 1 1 calc R . .
C12 C 0.4038(7) 0.2183(3) 0.6810(4) 0.0489(15) Uani 1 1 d . . .
C13 C 0.4910(10) 0.2748(4) 0.5867(6) 0.077(2) Uani 1 1 d . . .
H19 H 0.5424 0.3034 0.5669 0.092 Uiso 1 1 calc R . .
C14 C 0.4117(10) 0.2394(4) 0.5344(6) 0.077(2) Uani 1 1 d . . .
H20 H 0.3947 0.2382 0.4703 0.092 Uiso 1 1 calc R . .
C15 C 0.2675(8) 0.1577(3) 0.5608(5) 0.0585(18) Uani 1 1 d . . .
C16 C 0.1302(11) 0.0899(4) 0.5936(7) 0.093(3) Uani 1 1 d . . .
H17 H 0.0897 0.0696 0.6354 0.112 Uiso 1 1 calc R . .
C17 C 0.1024(13) 0.0752(4) 0.5024(8) 0.106(3) Uani 1 1 d . . .
H16 H 0.0410 0.0464 0.4810 0.127 Uiso 1 1 calc R . .
C18 C 0.1676(13) 0.1043(5) 0.4457(7) 0.103(3) Uani 1 1 d . . .
H15 H 0.1528 0.0940 0.3841 0.123 Uiso 1 1 calc R . .
C23 C 0.0905(8) 0.2690(3) 0.7620(5) 0.0585(18) Uani 1 1 d . . .
C24 C -0.0116(11) 0.3137(4) 0.7503(6) 0.086(3) Uani 1 1 d . . .
H26A H -0.0066 0.3323 0.8080 0.130 Uiso 1 1 calc R . .
H26B H -0.1070 0.2996 0.7298 0.130 Uiso 1 1 calc R . .
H26C H 0.0111 0.3387 0.7052 0.130 Uiso 1 1 calc R . .
C25 C 0.744(2) 0.1081(7) 0.6657(11) 0.226(12) Uani 1 1 d D . .
H25A H 0.7996 0.0780 0.6974 0.271 Uiso 1 1 calc R . .
H25B H 0.8065 0.1278 0.6317 0.271 Uiso 1 1 calc R . .
C26 C 0.620(3) 0.0857(10) 0.5993(18) 0.275(15) Uani 1 1 d D . .
H26D H 0.5615 0.1155 0.5699 0.329 Uiso 1 1 calc R . .
H26E H 0.5615 0.0637 0.6324 0.329 Uiso 1 1 calc R . .
C27 C 0.671(2) 0.0503(9) 0.5249(13) 0.243(11) Uani 1 1 d D . .
H27A H 0.7488 0.0682 0.5041 0.364 Uiso 1 1 calc R . .
H27B H 0.5922 0.0454 0.4738 0.364 Uiso 1 1 calc R . .
H27C H 0.7020 0.0153 0.5505 0.364 Uiso 1 1 calc R . .
C28 C 0.5642(12) 0.2912(4) 0.7585(7) 0.099(3) Uani 1 1 d D . .
H28A H 0.5188 0.2830 0.8104 0.119 Uiso 1 1 calc R . .
H28B H 0.6609 0.2764 0.7725 0.119 Uiso 1 1 calc R . .
C29 C 0.576(3) 0.3506(6) 0.7518(15) 0.272(15) Uani 1 1 d D . .
H29A H 0.5949 0.3602 0.6916 0.327 Uiso 1 1 calc R . .
H29B H 0.6556 0.3634 0.7980 0.327 Uiso 1 1 calc R . .
C31 C 0.442(3) 0.3782(8) 0.7653(16) 0.244(12) Uani 1 1 d D . .
H31A H 0.4173 0.3663 0.8231 0.292 Uiso 1 1 calc R . .
H31B H 0.3631 0.3683 0.7157 0.292 Uiso 1 1 calc R . .
C32 C 0.463(2) 0.4418(6) 0.7668(12) 0.197(8) Uani 1 1 d D . .
H32A H 0.5216 0.4525 0.8246 0.295 Uiso 1 1 calc R . .
H32B H 0.3715 0.4596 0.7592 0.295 Uiso 1 1 calc R . .
H32C H 0.5105 0.4523 0.7173 0.295 Uiso 1 1 calc R . .
P1 P 0.8622(3) 0.24910(11) 0.99407(17) 0.0800(7) Uani 1 1 d . . .
F1 F 0.8322(8) 0.2674(3) 1.0904(4) 0.129(2) Uani 1 1 d . . .
F2 F 0.8859(7) 0.2289(3) 0.8959(4) 0.115(2) Uani 1 1 d . . .
F3 F 0.8444(11) 0.1893(3) 1.0219(5) 0.156(3) Uani 1 1 d . . .
F4 F 1.0238(7) 0.2424(4) 1.0325(6) 0.179(4) Uani 1 1 d . . .
F5 F 0.8753(15) 0.3079(3) 0.9618(8) 0.220(6) Uani 1 1 d . . .
F6 F 0.6994(8) 0.2530(5) 0.9550(5) 0.207(5) Uani 1 1 d . . .
P2 P 0.9212(3) 0.02149(10) 0.19449(16) 0.0765(6) Uani 1 1 d . . .
F7 F 0.9914(13) -0.0333(4) 0.2014(9) 0.229(5) Uani 1 1 d . . .
F8 F 0.8429(11) 0.0753(3) 0.1764(10) 0.229(5) Uani 1 1 d . . .
F9 F 0.7824(10) -0.0117(4) 0.1831(7) 0.190(4) Uani 1 1 d . . .
F10 F 0.9222(12) 0.0286(5) 0.2951(5) 0.218(5) Uani 1 1 d . . .
F11 F 1.0613(8) 0.0564(4) 0.2051(5) 0.162(3) Uani 1 1 d . . .
F12 F 0.9241(13) 0.0157(4) 0.0905(5) 0.213(5) Uani 1 1 d . . .

loop_
_atom_site_aniso_label
_atom_site_aniso_U_11
_atom_site_aniso_U_22
_atom_site_aniso_U_33
_atom_site_aniso_U_23
_atom_site_aniso_U_13
_atom_site_aniso_U_12
Pd1 0.0547(3) 0.0504(3) 0.0393(3) 0.0066(2) 0.0085(2) 0.0076(2)
N1 0.058(3) 0.046(3) 0.037(3) 0.001(2) 0.010(2) 0.003(3)
N2 0.060(4) 0.051(3) 0.053(3) 0.010(3) 0.005(3) 0.010(3)
N3 0.057(4) 0.057(4) 0.076(4) 0.003(3) 0.020(3) 0.012(3)
N4 0.072(4) 0.079(4) 0.054(4) 0.004(3) 0.010(3) -0.015(4)
N5 0.112(6) 0.084(5) 0.049(4) -0.002(3) 0.012(4) 0.009(5)
N6 0.060(4) 0.070(4) 0.049(3) 0.012(3) 0.018(3) 0.009(3)
N7 0.056(4) 0.066(4) 0.070(4) 0.015(3) 0.011(3) 0.002(3)
N8 0.067(4) 0.056(4) 0.053(3) 0.013(3) 0.020(3) 0.010(3)
N9 0.087(5) 0.059(4) 0.057(4) 0.020(3) 0.015(3) 0.005(3)
C1 0.053(4) 0.047(4) 0.053(4) 0.002(3) 0.006(3) 0.004(3)
C2 0.060(5) 0.071(5) 0.100(7) 0.018(5) 0.008(5) 0.021(4)
C3 0.072(5) 0.070(5) 0.069(5) 0.019(4) 0.001(4) 0.016(4)
C4 0.062(4) 0.042(3) 0.045(4) 0.001(3) 0.001(3) 0.000(3)
C5 0.110(7) 0.061(5) 0.054(5) 0.010(4) 0.020(5) -0.009(5)
C6 0.092(6) 0.067(5) 0.053(4) 0.005(4) 0.028(4) 0.000(4)
C7 0.073(5) 0.057(4) 0.054(4) 0.002(3) 0.017(4) 0.012(4)
C8 0.067(5) 0.106(7) 0.103(7) 0.012(6) 0.036(5) 0.021(5)
C12 0.043(4) 0.057(4) 0.047(4) 0.008(3) 0.010(3) 0.011(3)
C13 0.081(6) 0.077(6) 0.079(6) 0.025(5) 0.033(5) -0.002(5)
C14 0.097(6) 0.082(6) 0.059(5) 0.022(4) 0.036(5) 0.004(5)
C15 0.063(5) 0.069(5) 0.043(4) 0.001(3) 0.007(3) 0.005(4)
C16 0.101(7) 0.093(7) 0.084(7) 0.006(5) 0.013(5) -0.026(6)
C17 0.135(10) 0.092(7) 0.083(7) -0.021(6) 0.002(7) -0.027(7)
C18 0.126(9) 0.110(8) 0.065(6) -0.016(6) -0.001(6) 0.014(7)
C23 0.067(5) 0.056(4) 0.052(4) 0.011(3) 0.013(3) 0.008(4)
C24 0.100(7) 0.090(6) 0.070(5) 0.012(5) 0.018(5) 0.040(5)
C25 0.39(3) 0.172(17) 0.152(15) 0.072(13) 0.131(19) 0.16(2)
C26 0.29(3) 0.22(2) 0.28(3) -0.11(2) -0.03(2) 0.07(2)
C27 0.32(3) 0.24(2) 0.161(17) -0.065(16) 0.045(18) 0.06(2)
C28 0.100(7) 0.087(7) 0.103(8) 0.004(6) 0.002(6) -0.023(6)
C29 0.48(5) 0.098(12) 0.21(2) -0.034(13) 0.00(3) 0.00(2)
C31 0.33(3) 0.20(2) 0.25(2) 0.093(18) 0.15(2) 0.11(2)
C32 0.28(2) 0.103(11) 0.200(17) 0.026(11) 0.023(15) 0.059(13)
P1 0.0825(16) 0.0847(16) 0.0751(15) 0.0081(12) 0.0212(12) 0.0202(13)
F1 0.186(7) 0.127(5) 0.080(4) -0.005(3) 0.037(4) 0.050(5)
F2 0.115(5) 0.152(6) 0.086(4) 0.001(4) 0.035(3) 0.028(4)
F3 0.261(10) 0.096(5) 0.111(5) -0.003(4) 0.036(6) -0.022(5)
F4 0.093(5) 0.258(10) 0.173(7) -0.086(7) -0.009(5) 0.026(6)
F5 0.389(17) 0.107(6) 0.216(10) 0.037(6) 0.188(11) 0.043(8)
F6 0.102(5) 0.431(16) 0.091(5) 0.051(7) 0.030(4) 0.090(8)
P2 0.0924(17) 0.0684(14) 0.0703(14) -0.0073(11) 0.0197(12) -0.0069(12)
F7 0.237(11) 0.169(9) 0.287(14) 0.013(8) 0.065(10) 0.108(8)
F8 0.194(10) 0.103(6) 0.381(17) 0.017(8) 0.034(10) 0.015(6)
F9 0.177(8) 0.188(8) 0.223(9) -0.099(7) 0.082(7) -0.115(7)
F10 0.305(12) 0.280(12) 0.082(5) -0.067(6) 0.074(6) -0.175(10)
F11 0.130(6) 0.228(9) 0.142(6) -0.055(6) 0.057(5) -0.078(6)
F12 0.336(13) 0.212(9) 0.102(5) -0.035(6) 0.069(7) -0.143(10)

loop_
_atom_type_symbol
_atom_type_description
_atom_type_scat_dispersion_real
_atom_type_scat_dispersion_imag
_atom_type_scat_source
C C 0.0033 0.0016 'International Tables Vol C Tables 4.2.6.8 and 6.1.1.4'
H H 0.0000 0.0000 'International Tables Vol C Tables 4.2.6.8 and 6.1.1.4'
F F 0.0171 0.0103 'International Tables Vol C Tables 4.2.6.8 and 6.1.1.4'
N N 0.0061 0.0033 'International Tables Vol C Tables 4.2.6.8 and 6.1.1.4'
P P 0.1023 0.0942 'International Tables Vol C Tables 4.2.6.8 and 6.1.1.4'
Pd Pd -0.9988 1.0072 'International Tables Vol C Tables 4.2.6.8 and 6.1.1.4'

loop_
_geom_angle_atom_site_label_1
_geom_angle_atom_site_label_2
_geom_angle_atom_site_label_3
_geom_angle
_geom_angle_site_symmetry_1
_geom_angle_site_symmetry_3
_geom_angle_publ_flag
C1 Pd1 C12 98.0(3) . . ?
C1 Pd1 N8 171.0(3) . . ?
C12 Pd1 N8 87.1(2) . . ?
C1 Pd1 N1 80.6(3) . . ?
C12 Pd1 N1 177.6(2) . . ?
N8 Pd1 N1 94.6(2) . . ?
C1 Pd1 N4 100.3(2) . . ?
C12 Pd1 N4 69.5(2) . . ?
N8 Pd1 N4 88.5(2) . . ?
N1 Pd1 N4 108.7(2) . . ?
C7 N1 C4 116.3(6) . . ?
C7 N1 Pd1 129.7(5) . . ?
C4 N1 Pd1 113.9(5) . . ?
C1 N2 C3 109.9(6) . . ?
C1 N2 C4 121.1(6) . . ?
C3 N2 C4 129.0(6) . . ?
C1 N3 C2 110.9(7) . . ?
C1 N3 C8 126.9(6) . . ?
C2 N3 C8 122.2(7) . . ?
C15 N4 C16 114.4(7) . . ?
C15 N4 Pd1 104.9(5) . . ?
C16 N4 Pd1 140.3(6) . . ?
C15 N5 C18 111.9(8) . . ?
C12 N6 C14 109.9(7) . . ?
C12 N6 C15 125.5(6) . . ?
C14 N6 C15 124.6(7) . . ?
C12 N7 C13 110.3(7) . . ?
C12 N7 C28 124.9(7) . . ?
C13 N7 C28 124.7(7) . . ?
C23 N8 Pd1 174.4(6) . . ?
C4 N9 C5 114.5(7) . . ?
N3 C1 N2 105.3(6) . . ?
N3 C1 Pd1 143.5(5) . . ?
N2 C1 Pd1 111.2(5) . . ?
C3 C2 N3 107.2(7) . . ?
C3 C2 H7 126.4 . . ?
N3 C2 H7 126.4 . . ?
C2 C3 N2 106.8(7) . . ?
C2 C3 H8 126.6 . . ?
N2 C3 H8 126.6 . . ?
N9 C4 N1 127.2(7) . . ?
N9 C4 N2 119.6(6) . . ?
N1 C4 N2 113.2(6) . . ?
N9 C5 C6 123.9(7) . . ?
N9 C5 H3 118.0 . . ?
C6 C5 H3 118.0 . . ?
C5 C6 C7 117.2(8) . . ?
C5 C6 H4 121.4 . . ?
C7 C6 H4 121.4 . . ?
N1 C7 C6 120.8(7) . . ?
N1 C7 H5 119.6 . . ?
C6 C7 H5 119.6 . . ?
C25 C8 N3 119.7(11) . . ?
C25 C8 H8A 107.4 . . ?
N3 C8 H8A 107.4 . . ?
C25 C8 H8B 107.4 . . ?
N3 C8 H8B 107.4 . . ?
H8A C8 H8B 106.9 . . ?
N7 C12 N6 105.1(6) . . ?
N7 C12 Pd1 130.5(5) . . ?
N6 C12 Pd1 124.2(5) . . ?
C14 C13 N7 107.4(7) . . ?
C14 C13 H19 126.3 . . ?
N7 C13 H19 126.3 . . ?
C13 C14 N6 107.3(7) . . ?
C13 C14 H20 126.3 . . ?
N6 C14 H20 126.3 . . ?
N4 C15 N5 130.9(8) . . ?
N4 C15 N6 115.4(6) . . ?
N5 C15 N6 113.7(7) . . ?
N4 C16 C17 121.7(9) . . ?
N4 C16 H17 119.1 . . ?
C17 C16 H17 119.1 . . ?
C18 C17 C16 116.8(10) . . ?
C18 C17 H16 121.6 . . ?
C16 C17 H16 121.6 . . ?
C17 C18 N5 124.3(9) . . ?
C17 C18 H15 117.8 . . ?
N5 C18 H15 117.8 . . ?
N8 C23 C24 176.8(9) . . ?
C23 C24 H26A 109.5 . . ?
C23 C24 H26B 109.5 . . ?
H26A C24 H26B 109.5 . . ?
C23 C24 H26C 109.5 . . ?
H26A C24 H26C 109.5 . . ?
H26B C24 H26C 109.5 . . ?
C8 C25 C26 113.6(16) . . ?
C8 C25 H25A 108.9 . . ?
C26 C25 H25A 108.9 . . ?
C8 C25 H25B 108.9 . . ?
C26 C25 H25B 108.9 . . ?
H25A C25 H25B 107.7 . . ?
C25 C26 C27 111.4(18) . . ?
C25 C26 H26D 109.4 . . ?
C27 C26 H26D 109.4 . . ?
C25 C26 H26E 109.4 . . ?
C27 C26 H26E 109.4 . . ?
H26D C26 H26E 108.0 . . ?
C26 C27 H27A 109.5 . . ?
C26 C27 H27B 109.5 . . ?
H27A C27 H27B 109.5 . . ?
C26 C27 H27C 109.5 . . ?
H27A C27 H27C 109.5 . . ?
H27B C27 H27C 109.5 . . ?
C29 C28 N7 117.3(11) . . ?
C29 C28 H28A 108.0 . . ?
N7 C28 H28A 108.0 . . ?
C29 C28 H28B 108.0 . . ?
N7 C28 H28B 108.0 . . ?
H28A C28 H28B 107.2 . . ?
C28 C29 C31 111.6(18) . . ?
C28 C29 H29A 109.3 . . ?
C31 C29 H29A 109.3 . . ?
C28 C29 H29B 109.3 . . ?
C31 C29 H29B 109.3 . . ?
H29A C29 H29B 108.0 . . ?
C29 C31 C32 109.9(16) . . ?
C29 C31 H31A 109.7 . . ?
C32 C31 H31A 109.7 . . ?
C29 C31 H31B 109.7 . . ?
C32 C31 H31B 109.7 . . ?
H31A C31 H31B 108.2 . . ?
C31 C32 H32A 109.5 . . ?
C31 C32 H32B 109.5 . . ?
H32A C32 H32B 109.5 . . ?
C31 C32 H32C 109.5 . . ?
H32A C32 H32C 109.5 . . ?
H32B C32 H32C 109.5 . . ?
F5 P1 F4 94.7(7) . . ?
F5 P1 F3 177.2(6) . . ?
F4 P1 F3 87.3(6) . . ?
F5 P1 F6 87.7(7) . . ?
F4 P1 F6 177.4(6) . . ?
F3 P1 F6 90.4(6) . . ?
F5 P1 F1 93.1(5) . . ?
F4 P1 F1 92.0(4) . . ?
F3 P1 F1 88.9(4) . . ?
F6 P1 F1 88.9(4) . . ?
F5 P1 F2 88.5(5) . . ?
F4 P1 F2 90.0(4) . . ?
F3 P1 F2 89.4(4) . . ?
F6 P1 F2 89.0(4) . . ?
F1 P1 F2 177.3(4) . . ?
F7 P2 F10 96.8(7) . . ?
F7 P2 F8 173.6(7) . . ?
F10 P2 F8 89.0(7) . . ?
F7 P2 F9 83.8(6) . . ?
F10 P2 F9 90.8(5) . . ?
F8 P2 F9 93.5(6) . . ?
F7 P2 F12 83.9(7) . . ?
F10 P2 F12 178.0(5) . . ?
F8 P2 F12 90.3(7) . . ?
F9 P2 F12 91.1(5) . . ?
F7 P2 F11 97.3(6) . . ?
F10 P2 F11 89.6(4) . . ?
F8 P2 F11 85.4(5) . . ?
F9 P2 F11 178.8(6) . . ?
F12 P2 F11 88.5(5) . . ?

loop_
_geom_bond_atom_site_label_1
_geom_bond_atom_site_label_2
_geom_bond_distance
_geom_bond_site_symmetry_2
_geom_bond_publ_flag
Pd1 C1 1.987(7) . ?
Pd1 C12 1.987(7) . ?
Pd1 N8 2.051(6) . ?
Pd1 N1 2.074(5) . ?
Pd1 N4 2.762(6) . ?
N1 C7 1.333(9) . ?
N1 C4 1.343(8) . ?
N2 C1 1.379(8) . ?
N2 C3 1.379(9) . ?
N2 C4 1.384(9) . ?
N3 C1 1.309(9) . ?
N3 C2 1.398(9) . ?
N3 C8 1.453(10) . ?
N4 C15 1.299(9) . ?
N4 C16 1.343(11) . ?
N5 C15 1.313(9) . ?
N5 C18 1.354(13) . ?
N6 C12 1.356(8) . ?
N6 C14 1.382(9) . ?
N6 C15 1.432(10) . ?
N7 C12 1.328(9) . ?
N7 C13 1.391(10) . ?
N7 C28 1.466(11) . ?
N8 C23 1.122(8) . ?
N9 C4 1.314(8) . ?
N9 C5 1.330(11) . ?
C2 C3 1.326(11) . ?
C2 H7 0.9300 . ?
C3 H8 0.9300 . ?
C5 C6 1.359(11) . ?
C5 H3 0.9300 . ?
C6 C7 1.375(10) . ?
C6 H4 0.9300 . ?
C7 H5 0.9300 . ?
C8 C25 1.424(14) . ?
C8 H8A 0.9700 . ?
C8 H8B 0.9700 . ?
C13 C14 1.302(12) . ?
C13 H19 0.9300 . ?
C14 H20 0.9300 . ?
C16 C17 1.370(13) . ?
C16 H17 0.9300 . ?
C17 C18 1.338(15) . ?
C17 H16 0.9300 . ?
C18 H15 0.9300 . ?
C23 C24 1.447(11) . ?
C24 H26A 0.9600 . ?
C24 H26B 0.9600 . ?
C24 H26C 0.9600 . ?
C25 C26 1.485(17) . ?
C25 H25A 0.9700 . ?
C25 H25B 0.9700 . ?
C26 C27 1.545(16) . ?
C26 H26D 0.9700 . ?
C26 H26E 0.9700 . ?
C27 H27A 0.9600 . ?
C27 H27B 0.9600 . ?
C27 H27C 0.9600 . ?
C28 C29 1.464(14) . ?
C28 H28A 0.9700 . ?
C28 H28B 0.9700 . ?
C29 C31 1.482(17) . ?
C29 H29A 0.9700 . ?
C29 H29B 0.9700 . ?
C31 C32 1.572(16) . ?
C31 H31A 0.9700 . ?
C31 H31B 0.9700 . ?
C32 H32A 0.9600 . ?
C32 H32B 0.9600 . ?
C32 H32C 0.9600 . ?
P1 F5 1.530(8) . ?
P1 F4 1.536(7) . ?
P1 F3 1.539(7) . ?
P1 F6 1.542(7) . ?
P1 F1 1.568(6) . ?
P1 F2 1.588(6) . ?
P2 F7 1.492(9) . ?
P2 F10 1.495(7) . ?
P2 F8 1.512(9) . ?
P2 F9 1.527(7) . ?
P2 F12 1.548(8) . ?
P2 F11 1.560(7) . ?
